data_4081183
loop_
_publ_author_name
'Day, Benjamin M.'
'Clayden, Jonathan'
'Layfield, Richard A.'

_publ_section_title
;
 Structural Influences in Lithium Pentadienylsilane Complexes
;
_journal_issue 15
_journal_name_full Organometallics
_journal_page_first 4448
_journal_paper_doi 10.1021/om400596y
_journal_volume 32
_journal_year 2013
_chemical_formula_moiety 'C22 H52 Li N5 Si2'
_chemical_formula_sum 'C22 H52 Li N5 Si2'
_chemical_formula_weight 449.80
_space_group_crystal_system triclinic
_space_group_IT_number 2
_space_group_name_Hall '-P 1'
_space_group_name_H-M_alt 'P -1'
_symmetry_space_group_name_Hall '-P 1'
_symmetry_space_group_name_H-M 'P -1'
_atom_sites_solution_hydrogens mixed
_atom_sites_solution_primary direct
_audit_creation_date 2013-06-17
_audit_creation_method
;
  Olex2 1.2
  (compiled Apr 23 2013 17:54:37, GUI svn.r4466)
;
_cell_angle_alpha 100.332(3)
_cell_angle_beta 101.726(2)
_cell_angle_gamma 94.214(3)
_cell_formula_units_Z 2
_cell_length_a 8.0142(3)
_cell_length_b 12.4095(4)
_cell_length_c 15.2613(4)
_cell_measurement_reflns_used 8750
_cell_measurement_temperature 100
_cell_measurement_theta_max 74.0780
_cell_measurement_theta_min 3.0000
_cell_volume 1452.45(8)
_computing_cell_refinement
;
CrysAlisPro, Agilent Technologies,
Version 1.171.36.28 (release 01-02-2013 CrysAlis171 .NET)
(compiled Feb  1 2013,16:14:44)
;
_computing_data_collection
;
CrysAlisPro, Agilent Technologies,
Version 1.171.36.28 (release 01-02-2013 CrysAlis171 .NET)
(compiled Feb  1 2013,16:14:44)
;
_computing_data_reduction
;
CrysAlisPro, Agilent Technologies,
Version 1.171.36.28 (release 01-02-2013 CrysAlis171 .NET)
(compiled Feb  1 2013,16:14:44)
;
_computing_molecular_graphics
;
O. V. Dolomanov, L. J. Bourhis, R. J. Gildea, J. A. K. Howard and H. Puschmann,
OLEX2: a complete structure solution, refinement and analysis program.
J. Appl. Cryst. (2009). 42, 339-341.
;
_computing_publication_material
;
O. V. Dolomanov, L. J. Bourhis, R. J. Gildea, J. A. K. Howard and H. Puschmann,
OLEX2: a complete structure solution, refinement and analysis program.
J. Appl. Cryst. (2009). 42, 339-341.
;
_computing_structure_refinement
;
XL, G.M. Sheldrick, Acta Cryst.
(2008). A64, 112-122
;
_computing_structure_solution
;
XS, G.M. Sheldrick, Acta Cryst.
(2008). A64, 112-122
;
_diffrn_ambient_temperature 100
_diffrn_measured_fraction_theta_full 0.9738
_diffrn_measured_fraction_theta_max 0.9386
_diffrn_measurement_details
;
  1 omega   88.70  267.70   1.0000    5.0000
omega____ theta____ kappa____ phi______ frames
    -      110.0000   73.8686  -15.7900 179

  2 omega   91.88  227.88   1.0000    5.0000
omega____ theta____ kappa____ phi______ frames
    -      110.0000   73.8686 -175.7905 136

  3 omega   85.19  258.19   1.0000    5.0000
omega____ theta____ kappa____ phi______ frames
    -      110.0000   73.8686  -65.7906 173

  4 phi    -12.95  245.25   1.0008    5.0000
omega____ theta____ kappa____ phi______ frames
-130.7909  111.0000   73.8686     -     258

  5 omega  -83.31   58.69   1.0000    3.0000
omega____ theta____ kappa____ phi______ frames
    -      -55.0000   73.8686  -25.7908 142

  6 phi    153.17  331.31   1.0008    5.0000
omega____ theta____ kappa____ phi______ frames
 143.2791   90.0000   73.8686     -     178

  7 omega   94.21  268.21   1.0000    5.0000
omega____ theta____ kappa____ phi______ frames
    -      113.0000   73.8686   24.2094 174

  8 omega  -73.74   42.26   1.0000    5.0000
omega____ theta____ kappa____ phi______ frames
    -      -65.0000   73.8686 -140.7912 116

  9 phi     19.27  164.40   1.0009    5.0000
omega____ theta____ kappa____ phi______ frames
 154.2091  110.0000   73.8686     -     145

 10 omega  -53.54   50.46   1.0000    3.0000
omega____ theta____ kappa____ phi______ frames
    -      -25.0000   73.8686   54.2081 104

 11 phi     28.35  152.45   1.0008    5.0000
omega____ theta____ kappa____ phi______ frames
 124.9791  100.5000   73.8686     -     124

 12 phi    212.72  332.83   1.0009    5.0000
omega____ theta____ kappa____ phi______ frames
 174.2091  112.0000   73.8686     -     120

 13 omega  128.31  227.31   1.0000    5.0000
omega____ theta____ kappa____ phi______ frames
    -       80.0000   73.8686  114.2094 99

 14 omega   95.39  174.39   1.0000    5.0000
omega____ theta____ kappa____ phi______ frames
    -      111.0000   73.8686   74.2097 79

 15 omega  166.21  268.21   1.0000    5.0000
omega____ theta____ kappa____ phi______ frames
    -      111.0000   73.8686 -125.7919 102

 16 omega  -28.45   42.55   1.0000    3.0000
omega____ theta____ kappa____ phi______ frames
    -      -25.0000   73.8686  -85.7905 71

 17 omega  -75.77   25.23   1.0000    3.0000
omega____ theta____ kappa____ phi______ frames
    -      -50.0000   73.8686  174.2088 101

 18 omega  146.28  221.27   0.9998    5.0000
omega____ theta____ kappa____ phi______ frames
    -      112.0000   73.8686  149.2084 75

 19 omega   79.21  153.21   1.0000    5.0000
omega____ theta____ kappa____ phi______ frames
    -       88.0000   73.8686   89.2091 74

 20 phi    -25.79   48.26   1.0006    5.0000
omega____ theta____ kappa____ phi______ frames
 -60.9809  -60.0000   73.8686     -     74
;
_diffrn_measurement_device_type 'Bruker SMART APEX 2'
_diffrn_measurement_method 'phi and omega scans'
_diffrn_orient_matrix_UB_11 0.0524009000
_diffrn_orient_matrix_UB_12 0.0335247000
_diffrn_orient_matrix_UB_13 0.1048733000
_diffrn_orient_matrix_UB_21 -0.0928112000
_diffrn_orient_matrix_UB_22 0.1040469000
_diffrn_orient_matrix_UB_23 -0.0035938000
_diffrn_orient_matrix_UB_31 -0.1664105000
_diffrn_orient_matrix_UB_32 -0.0646865000
_diffrn_orient_matrix_UB_33 0.0074714000
_diffrn_radiation_monochromator graphite
_diffrn_radiation_type CuK\a
_diffrn_radiation_wavelength 1.5418
_diffrn_reflns_av_R_equivalents 0.0515
_diffrn_reflns_av_unetI/netI 0.0459
_diffrn_reflns_Laue_measured_fraction_full 0.972
_diffrn_reflns_Laue_measured_fraction_max 0.972
_diffrn_reflns_limit_h_max 9
_diffrn_reflns_limit_h_min -9
_diffrn_reflns_limit_k_max 14
_diffrn_reflns_limit_k_min -14
_diffrn_reflns_limit_l_max 18
_diffrn_reflns_limit_l_min -18
_diffrn_reflns_number 15097
_diffrn_reflns_point_group_measured_fraction_full 0.972
_diffrn_reflns_point_group_measured_fraction_max 0.972
_diffrn_reflns_theta_full 67.679
_diffrn_reflns_theta_max 68.242
_diffrn_reflns_theta_min 5.675
_diffrn_source 'Enhance (Cu) X-ray Source'
_exptl_absorpt_coefficient_mu 1.215
_exptl_absorpt_correction_T_max 1.00000
_exptl_absorpt_correction_T_min 0.02186
_exptl_absorpt_correction_type multi-scan
_exptl_absorpt_process_details
;
CrysAlisPro, Agilent Technologies,
Version 1.171.36.28 (release 01-02-2013 CrysAlis171 .NET)
(compiled Feb  1 2013,16:14:44)
Empirical absorption correction using spherical harmonics,
 implemented in SCALE3 ABSPACK scaling algorithm.
;
_exptl_crystal_colour yellow
_exptl_crystal_colour_primary yellow
_exptl_crystal_density_diffrn 1.028
_exptl_crystal_description needle
_exptl_crystal_F_000 500
_exptl_crystal_size_max 0.3
_exptl_crystal_size_mid 0.2
_exptl_crystal_size_min 0.05
_refine_diff_density_max 0.606
_refine_diff_density_min -0.293
_refine_diff_density_rms 0.061
_refine_ls_extinction_method none
_refine_ls_goodness_of_fit_ref 1.037
_refine_ls_hydrogen_treatment mixed
_refine_ls_matrix_type full
_refine_ls_number_parameters 304
_refine_ls_number_reflns 5183
_refine_ls_number_restraints 0
_refine_ls_restrained_S_all 1.037
_refine_ls_R_factor_all 0.0631
_refine_ls_R_factor_gt 0.0528
_refine_ls_shift/su_max 0.000
_refine_ls_shift/su_mean 0.000
_refine_ls_structure_factor_coef Fsqd
_refine_ls_weighting_details
;
 w=1/[\s^2^(Fo^2^)+(0.0930P)^2^+0.5499P]
 where P=(Fo^2^+2Fc^2^)/3
;
_refine_ls_weighting_scheme calc
_refine_ls_wR_factor_gt 0.1428
_refine_ls_wR_factor_ref 0.1512
_reflns_Friedel_coverage 0.000
_reflns_number_gt 4364
_reflns_number_total 5183
_reflns_threshold_expression 'I > 2\s(I)'
_cod_data_source_file om400596y_si_002.cif
_cod_data_source_block xral6
_cod_original_cell_volume 1452.46(8)
_cod_database_code 4081183
_chemical_oxdiff_formula 'C11 H10 N O'
_reflns_odcompleteness_completeness 97.38
_reflns_odcompleteness_iscentric 1
_reflns_odcompleteness_theta 66.97
_olex2_refinement_description
;
1. Fixed Uiso
 At 1.2 times of:
  All C(H,H) groups
 At 1.5 times of:
  All C(H,H,H) groups
2.a Secondary CH2 refined with riding coordinates:
 C16(H16A,H16B), C17(H17A,H17B), C19(H19A,H19B), C20(H20A,H20B)
2.b Idealised Me refined as rotating group:
 C6(H6A,H6B,H6C), C7(H7A,H7B,H7C), C8(H8A,H8B,H8C), C9(H9A,H9B,H9C), C10(H10A,
 H10B,H10C), C11(H11A,H11B,H11C), C12(H12A,H12B,H12C), C13(H13A,H13B,H13C),
 C14(H14A,H14B,H14C), C15(H15A,H15B,H15C), C18(H18A,H18B,H18C), C21(H21A,H21B,
 H21C), C22(H22A,H22B,H22C)
;
_shelx_space_group_comment
;
The symmetry employed for this shelxl refinement is uniquely defined
by the following loop, which should always be used as a source of
symmetry information in preference to the above space-group names.
They are only intended as comments.
;
_shelxl_version_number 2013-2

loop_
_space_group_symop_operation_xyz
'x, y, z'
'-x, -y, -z'

loop_
_atom_site_label
_atom_site_type_symbol
_atom_site_fract_x
_atom_site_fract_y
_atom_site_fract_z
_atom_site_U_iso_or_equiv
_atom_site_adp_type
_atom_site_occupancy
_atom_site_site_symmetry_order
_atom_site_calc_flag
_atom_site_refinement_flags_posn
_atom_site_refinement_flags_adp
Si1 Si 0.17357(8) 0.18276(5) 0.93806(4) 0.03116(18) Uani 1 1 d . .
Si2 Si 0.09466(7) 0.23646(4) 0.41334(3) 0.02392(16) Uani 1 1 d . .
N1 N 0.6180(3) 0.45351(17) 0.83095(13) 0.0404(5) Uani 1 1 d . .
N2 N 0.6531(2) 0.37171(15) 0.64567(12) 0.0299(4) Uani 1 1 d . .
N3 N 0.5823(2) 0.15753(14) 0.69250(11) 0.0271(4) Uani 1 1 d . .
N4 N 0.3585(3) 0.19483(16) 1.02365(12) 0.0337(4) Uani 1 1 d . .
N5 N -0.0373(2) 0.31026(15) 0.34649(11) 0.0287(4) Uani 1 1 d . .
C1 C 0.1992(3) 0.27599(18) 0.86006(14) 0.0312(5) Uani 1 1 d . .
H1 H 0.210(3) 0.357(2) 0.8850(18) 0.043(7) Uiso 1 1 d . .
C2 C 0.1877(2) 0.24424(18) 0.76769(13) 0.0248(4) Uani 1 1 d . .
H2 H 0.171(3) 0.166(2) 0.7435(16) 0.027(6) Uiso 1 1 d . .
C3 C 0.1965(2) 0.30834(18) 0.70068(13) 0.0227(4) Uani 1 1 d . .
H3 H 0.210(3) 0.379(2) 0.7159(15) 0.025(6) Uiso 1 1 d . .
C4 C 0.1578(2) 0.26211(17) 0.60603(13) 0.0220(4) Uani 1 1 d . .
H4 H 0.136(3) 0.190(2) 0.5959(16) 0.026(6) Uiso 1 1 d . .
C5 C 0.1471(3) 0.31095(18) 0.53189(13) 0.0252(4) Uani 1 1 d . .
H5 H 0.171(4) 0.382(3) 0.5414(19) 0.049(8) Uiso 1 1 d . .
C6 C -0.0088(3) 0.09419(18) 0.40667(15) 0.0372(5) Uani 1 1 d . .
H6A H -0.1102 0.0988 0.4333 0.056 Uiso 1 1 calc R U
H6B H 0.0728 0.0532 0.4406 0.056 Uiso 1 1 calc R U
H6C H -0.0434 0.0561 0.3426 0.056 Uiso 1 1 calc R U
C7 C 0.2862(3) 0.21879(19) 0.36065(14) 0.0332(5) Uani 1 1 d . .
H7A H 0.2491 0.1750 0.2985 0.050 Uiso 1 1 calc R U
H7B H 0.3684 0.1808 0.3974 0.050 Uiso 1 1 calc R U
H7C H 0.3408 0.2913 0.3587 0.050 Uiso 1 1 calc R U
C8 C -0.1768(4) 0.3592(2) 0.37903(17) 0.0475(7) Uani 1 1 d . .
H8A H -0.2766 0.3036 0.3657 0.071 Uiso 1 1 calc R U
H8B H -0.2067 0.4203 0.3484 0.071 Uiso 1 1 calc R U
H8C H -0.1417 0.3869 0.4451 0.071 Uiso 1 1 calc R U
C9 C -0.0804(3) 0.2767(2) 0.24740(14) 0.0376(5) Uani 1 1 d . .
H9A H 0.0185 0.2483 0.2264 0.056 Uiso 1 1 calc R U
H9B H -0.1107 0.3404 0.2202 0.056 Uiso 1 1 calc R U
H9C H -0.1780 0.2190 0.2290 0.056 Uiso 1 1 calc R U
C10 C 0.1195(4) 0.0369(2) 0.87286(16) 0.0484(7) Uani 1 1 d . .
H10A H 0.0127 0.0309 0.8268 0.073 Uiso 1 1 calc R U
H10B H 0.1052 -0.0123 0.9150 0.073 Uiso 1 1 calc R U
H10C H 0.2126 0.0159 0.8427 0.073 Uiso 1 1 calc R U
C11 C -0.0011(3) 0.2184(2) 0.99962(15) 0.0411(6) Uani 1 1 d . .
H11A H 0.0231 0.2955 1.0321 0.062 Uiso 1 1 calc R U
H11B H -0.0065 0.1703 1.0435 0.062 Uiso 1 1 calc R U
H11C H -0.1112 0.2082 0.9554 0.062 Uiso 1 1 calc R U
C12 C 0.5229(3) 0.1876(2) 1.00024(17) 0.0470(6) Uani 1 1 d . .
H12A H 0.5508 0.1115 0.9957 0.070 Uiso 1 1 calc R U
H12B H 0.6109 0.2365 1.0476 0.070 Uiso 1 1 calc R U
H12C H 0.5191 0.2098 0.9415 0.070 Uiso 1 1 calc R U
C13 C 0.3584(4) 0.1601(3) 1.10933(17) 0.0492(7) Uani 1 1 d . .
H13A H 0.2458 0.1667 1.1243 0.074 Uiso 1 1 calc R U
H13B H 0.4468 0.2070 1.1579 0.074 Uiso 1 1 calc R U
H13C H 0.3826 0.0832 1.1038 0.074 Uiso 1 1 calc R U
C14 C 0.4612(3) 0.0844(2) 0.61702(16) 0.0381(5) Uani 1 1 d . .
H14A H 0.4246 0.1244 0.5679 0.057 Uiso 1 1 calc R U
H14B H 0.3611 0.0588 0.6386 0.057 Uiso 1 1 calc R U
H14C H 0.5169 0.0208 0.5940 0.057 Uiso 1 1 calc R U
C15 C 0.6211(4) 0.0993(2) 0.76822(17) 0.0446(6) Uani 1 1 d . .
H15A H 0.5145 0.0769 0.7856 0.067 Uiso 1 1 calc R U
H15B H 0.6985 0.1482 0.8206 0.067 Uiso 1 1 calc R U
H15C H 0.6763 0.0338 0.7493 0.067 Uiso 1 1 calc R U
C16 C 0.7417(3) 0.1889(2) 0.66492(17) 0.0386(5) Uani 1 1 d . .
H16A H 0.7810 0.1221 0.6330 0.046 Uiso 1 1 calc R U
H16B H 0.8317 0.2209 0.7202 0.046 Uiso 1 1 calc R U
C17 C 0.7188(3) 0.2710(2) 0.60322(16) 0.0368(5) Uani 1 1 d . .
H17A H 0.8303 0.2918 0.5888 0.044 Uiso 1 1 calc R U
H17B H 0.6375 0.2364 0.5452 0.044 Uiso 1 1 calc R U
C18 C 0.5770(3) 0.4304(2) 0.57530(15) 0.0361(5) Uani 1 1 d . .
H18A H 0.6649 0.4533 0.5440 0.054 Uiso 1 1 calc R U
H18B H 0.5311 0.4956 0.6036 0.054 Uiso 1 1 calc R U
H18C H 0.4841 0.3816 0.5310 0.054 Uiso 1 1 calc R U
C19 C 0.7905(3) 0.4460(2) 0.71381(16) 0.0377(5) Uani 1 1 d . .
H19A H 0.8558 0.4918 0.6825 0.045 Uiso 1 1 calc R U
H19B H 0.8708 0.4017 0.7462 0.045 Uiso 1 1 calc R U
C20 C 0.7157(3) 0.5189(2) 0.78105(16) 0.0397(5) Uani 1 1 d . .
H20A H 0.8091 0.5690 0.8254 0.048 Uiso 1 1 calc R U
H20B H 0.6383 0.5646 0.7486 0.048 Uiso 1 1 calc R U
C21 C 0.5040(4) 0.5246(2) 0.8716(2) 0.0555(7) Uani 1 1 d . .
H21A H 0.5725 0.5891 0.9136 0.083 Uiso 1 1 calc R U
H21B H 0.4388 0.4834 0.9051 0.083 Uiso 1 1 calc R U
H21C H 0.4245 0.5490 0.8231 0.083 Uiso 1 1 calc R U
C22 C 0.7349(5) 0.4181(3) 0.90229(19) 0.0625(9) Uani 1 1 d . .
H22A H 0.8145 0.3732 0.8756 0.094 Uiso 1 1 calc R U
H22B H 0.6701 0.3743 0.9342 0.094 Uiso 1 1 calc R U
H22C H 0.7998 0.4828 0.9456 0.094 Uiso 1 1 calc R U
Li1 Li 0.4882(5) 0.3151(3) 0.7244(2) 0.0309(7) Uani 1 1 d . .

loop_
_atom_site_aniso_label
_atom_site_aniso_U_11
_atom_site_aniso_U_22
_atom_site_aniso_U_33
_atom_site_aniso_U_23
_atom_site_aniso_U_13
_atom_site_aniso_U_12
Si1 0.0445(4) 0.0281(3) 0.0181(3) 0.0047(2) 0.0048(2) -0.0080(3)
Si2 0.0342(3) 0.0209(3) 0.0175(3) 0.0053(2) 0.0076(2) -0.0004(2)
N1 0.0483(12) 0.0335(11) 0.0352(10) -0.0006(8) 0.0122(9) -0.0135(9)
N2 0.0252(8) 0.0342(10) 0.0316(9) 0.0122(8) 0.0052(7) 0.0005(7)
N3 0.0299(9) 0.0246(9) 0.0249(9) 0.0029(7) 0.0043(7) 0.0016(7)
N4 0.0429(11) 0.0361(10) 0.0229(9) 0.0102(8) 0.0068(7) 0.0004(8)
N5 0.0377(10) 0.0281(9) 0.0213(8) 0.0073(7) 0.0072(7) 0.0024(8)
C1 0.0435(12) 0.0264(11) 0.0212(10) 0.0049(8) 0.0049(8) -0.0061(9)
C2 0.0249(10) 0.0257(11) 0.0224(10) 0.0048(8) 0.0032(7) -0.0011(8)
C3 0.0234(9) 0.0220(10) 0.0209(9) 0.0041(8) 0.0025(7) -0.0011(8)
C4 0.0201(9) 0.0215(10) 0.0243(10) 0.0044(8) 0.0059(7) -0.0011(8)
C5 0.0321(10) 0.0230(11) 0.0203(9) 0.0036(8) 0.0077(8) -0.0017(8)
C6 0.0595(15) 0.0244(11) 0.0257(11) 0.0051(9) 0.0095(10) -0.0079(10)
C7 0.0430(12) 0.0365(12) 0.0236(10) 0.0077(9) 0.0123(9) 0.0085(10)
C8 0.0578(16) 0.0579(17) 0.0353(13) 0.0177(12) 0.0158(11) 0.0250(14)
C9 0.0462(13) 0.0422(13) 0.0228(11) 0.0074(9) 0.0033(9) 0.0052(11)
C10 0.081(2) 0.0277(12) 0.0294(12) 0.0041(10) 0.0053(12) -0.0135(12)
C11 0.0426(13) 0.0559(15) 0.0244(11) 0.0122(10) 0.0068(9) -0.0055(11)
C12 0.0494(14) 0.0599(17) 0.0366(13) 0.0168(12) 0.0136(11) 0.0092(13)
C13 0.0570(16) 0.0647(18) 0.0320(13) 0.0259(12) 0.0096(11) 0.0070(14)
C14 0.0387(12) 0.0319(12) 0.0390(13) 0.0008(10) 0.0032(10) 0.0038(10)
C15 0.0636(16) 0.0372(13) 0.0325(12) 0.0104(10) 0.0059(11) 0.0071(12)
C16 0.0316(11) 0.0431(14) 0.0425(13) 0.0094(11) 0.0087(9) 0.0097(10)
C17 0.0332(11) 0.0437(14) 0.0393(12) 0.0116(10) 0.0170(9) 0.0086(10)
C18 0.0361(12) 0.0410(13) 0.0327(12) 0.0132(10) 0.0057(9) 0.0044(10)
C19 0.0295(11) 0.0442(14) 0.0386(12) 0.0169(10) 0.0028(9) -0.0095(10)
C20 0.0454(13) 0.0326(12) 0.0374(13) 0.0108(10) 0.0021(10) -0.0103(10)
C21 0.0627(18) 0.0391(15) 0.0566(17) -0.0145(12) 0.0233(14) -0.0147(13)
C22 0.097(2) 0.0452(16) 0.0413(15) 0.0153(13) 0.0058(15) -0.0117(16)
Li1 0.0293(17) 0.0270(18) 0.0351(19) 0.0028(14) 0.0088(14) -0.0024(14)

loop_
_atom_type_symbol
_atom_type_description
_atom_type_scat_dispersion_real
_atom_type_scat_dispersion_imag
_atom_type_scat_source
C C 0.0181 0.0091 'International Tables Vol C Tables 4.2.6.8 and 6.1.1.4'
H H 0.0000 0.0000 'International Tables Vol C Tables 4.2.6.8 and 6.1.1.4'
Li Li 0.0008 0.0003 'International Tables Vol C Tables 4.2.6.8 and 6.1.1.4'
N N 0.0311 0.0180 'International Tables Vol C Tables 4.2.6.8 and 6.1.1.4'
Si Si 0.2541 0.3302 'International Tables Vol C Tables 4.2.6.8 and 6.1.1.4'

loop_
_geom_angle_atom_site_label_1
_geom_angle_atom_site_label_2
_geom_angle_atom_site_label_3
_geom_angle
N4 Si1 C1 110.94(10)
N4 Si1 C10 110.52(12)
N4 Si1 C11 105.16(10)
C1 Si1 C10 110.04(10)
C1 Si1 C11 111.52(11)
C11 Si1 C10 108.55(13)
N5 Si2 C5 109.30(9)
N5 Si2 C6 111.91(10)
N5 Si2 C7 105.71(9)
C5 Si2 C6 109.66(9)
C5 Si2 C7 114.06(10)
C6 Si2 C7 106.18(11)
C20 N1 Li1 102.63(16)
C21 N1 C20 108.1(2)
C21 N1 Li1 114.94(19)
C22 N1 C20 109.9(2)
C22 N1 C21 109.3(2)
C22 N1 Li1 111.72(19)
C17 N2 Li1 104.81(16)
C18 N2 C17 109.97(17)
C18 N2 C19 109.57(18)
C18 N2 Li1 116.64(17)
C19 N2 C17 111.57(18)
C19 N2 Li1 104.13(16)
C14 N3 C15 108.22(19)
C14 N3 C16 110.91(18)
C14 N3 Li1 110.67(16)
C15 N3 C16 109.54(18)
C15 N3 Li1 115.64(17)
C16 N3 Li1 101.74(16)
C12 N4 Si1 120.09(15)
C12 N4 C13 110.93(19)
C13 N4 Si1 122.66(17)
C8 N5 Si2 120.04(14)
C8 N5 C9 110.73(18)
C9 N5 Si2 120.65(15)
C2 C1 Si1 125.44(17)
C1 C2 C3 130.4(2)
C2 C3 C4 122.56(19)
C2 C3 Li1 93.01(15)
C4 C3 Li1 97.59(15)
C5 C4 C3 130.9(2)
C4 C5 Si2 124.55(17)
N3 C16 C17 112.31(18)
N2 C17 C16 111.89(18)
N2 C19 C20 110.33(19)
N1 C20 C19 111.53(19)
N1 Li1 C3 112.21(17)
N2 Li1 N1 85.14(15)
N2 Li1 N3 86.08(14)
N2 Li1 C3 128.73(18)
N3 Li1 N1 125.72(19)
N3 Li1 C3 114.77(17)

loop_
_geom_bond_atom_site_label_1
_geom_bond_atom_site_label_2
_geom_bond_distance
Si1 N4 1.742(2)
Si1 C1 1.832(2)
Si1 C10 1.875(2)
Si1 C11 1.875(2)
Si2 N5 1.7428(18)
Si2 C5 1.827(2)
Si2 C6 1.871(2)
Si2 C7 1.881(2)
N1 C20 1.491(3)
N1 C21 1.467(3)
N1 C22 1.440(4)
N1 Li1 2.174(4)
N2 C17 1.485(3)
N2 C18 1.461(3)
N2 C19 1.479(3)
N2 Li1 2.120(4)
N3 C14 1.461(3)
N3 C15 1.463(3)
N3 C16 1.471(3)
N3 Li1 2.157(4)
N4 C12 1.439(3)
N4 C13 1.448(3)
N5 C8 1.443(3)
N5 C9 1.456(3)
C1 C2 1.376(3)
C2 C3 1.413(3)
C3 C4 1.416(3)
C3 Li1 2.285(4)
C4 C5 1.367(3)
C16 C17 1.503(3)
C19 C20 1.492(3)
